data_4087202
loop_
_publ_author_name
'Hupf, Emanuel'
'Do, Truong Giang'
'Nordheider, Andreas'
'Wehrhahn, Maren'
'Sanz Camacho, Paula'
'Ashbrook, Sharon E.'
'Lork, Enno'
'Slawin, Alexandra M. Z.'
'Mebs, Stefan'
'Woollins, J. Derek'
'Beckmann, Jens'

_publ_section_title
;
 Selective Oxidation and Functionalization of
 6-Diphenylphosphinoacenaphthyl-5-tellurenyl Species 6-Ph2P-Ace-5-TeX (X =
 Mes, Cl, O3SCF3). Various Types of P--E&#x00B7;&#x00B7;&#x00B7;Te(II,IV)
 Bonding Situations (E = O, S, Se)
;
_journal_name_full Organometallics
_journal_paper_doi 10.1021/acs.organomet.7b00133
_journal_year 2017
_chemical_formula_sum 'C33 H29 I5 O P Te'
_chemical_formula_weight 1234.63
_chemical_name_systematic
; 
 ? 
;
_space_group_IT_number 14
_symmetry_cell_setting monoclinic
_symmetry_space_group_name_Hall '-P 2ybc'
_symmetry_space_group_name_H-M 'P 1 21/c 1'
_atom_sites_solution_hydrogens geom
_atom_sites_solution_primary direct
_atom_sites_solution_secondary difmap
_audit_creation_method SHELXL-97
_cell_angle_alpha 90.00
_cell_angle_beta 104.5590(10)
_cell_angle_gamma 90.00
_cell_formula_units_Z 4
_cell_length_a 10.9986(2)
_cell_length_b 18.2471(4)
_cell_length_c 18.4685(4)
_cell_measurement_reflns_used 9432
_cell_measurement_temperature 100
_cell_measurement_theta_max 32.51
_cell_measurement_theta_min 2.26
_cell_volume 3587.47(13)
_computing_cell_refinement 'Bruker SAINT'
_computing_data_collection 'Bruker APEX2'
_computing_data_reduction 'Bruker SAINT'
_computing_molecular_graphics Diamond
_computing_publication_material WinGX
_computing_structure_refinement 'SHELXL-2013 (Sheldrick 2013)'
_computing_structure_solution 'SHELXS-97 (Sheldrick 2008)'
_diffrn_ambient_temperature 100
_diffrn_measured_fraction_theta_full 0.998
_diffrn_measured_fraction_theta_max 0.998
_diffrn_measurement_device_type 'Bruker Venture D8'
_diffrn_measurement_method '\f and \w scans'
_diffrn_radiation_monochromator graphite
_diffrn_radiation_source 'fine-focus sealed tube'
_diffrn_radiation_type MoK\a
_diffrn_radiation_wavelength 0.71073
_diffrn_reflns_av_R_equivalents 0.0515
_diffrn_reflns_av_sigmaI/netI 0.0153
_diffrn_reflns_limit_h_max 16
_diffrn_reflns_limit_h_min -16
_diffrn_reflns_limit_k_max 27
_diffrn_reflns_limit_k_min -27
_diffrn_reflns_limit_l_max 28
_diffrn_reflns_limit_l_min -27
_diffrn_reflns_number 395857
_diffrn_reflns_theta_full 32.63
_diffrn_reflns_theta_max 32.63
_diffrn_reflns_theta_min 2.21
_exptl_absorpt_coefficient_mu 5.201
_exptl_absorpt_correction_T_max 0.7464
_exptl_absorpt_correction_T_min 0.6453
_exptl_absorpt_correction_type empirical
_exptl_absorpt_process_details 'SADABS (Bruker, 2000)'
_exptl_crystal_colour brown
_exptl_crystal_density_diffrn 2.286
_exptl_crystal_density_method 'not measured'
_exptl_crystal_description block
_exptl_crystal_F_000 2268
_exptl_crystal_size_max 0.09
_exptl_crystal_size_mid 0.07
_exptl_crystal_size_min 0.05
_refine_diff_density_max 0.887
_refine_diff_density_min -1.303
_refine_diff_density_rms 0.116
_refine_ls_extinction_method none
_refine_ls_goodness_of_fit_ref 1.091
_refine_ls_hydrogen_treatment constr
_refine_ls_matrix_type full
_refine_ls_number_parameters 373
_refine_ls_number_reflns 13097
_refine_ls_number_restraints 0
_refine_ls_restrained_S_all 1.091
_refine_ls_R_factor_all 0.0257
_refine_ls_R_factor_gt 0.0180
_refine_ls_shift/su_max 0.004
_refine_ls_shift/su_mean 0.000
_refine_ls_structure_factor_coef Fsqd
_refine_ls_weighting_details 'calc w=1/[\s^2^(Fo^2^)+(0.0118P)^2^+3.0319P] where P=(Fo^2^+2Fc^2^)/3'
_refine_ls_weighting_scheme calc
_refine_ls_wR_factor_gt 0.0325
_refine_ls_wR_factor_ref 0.0340
_reflns_number_gt 11527
_reflns_number_total 13097
_reflns_threshold_expression >2sigma(I)
_cod_data_source_file om7b00133_si_002.cif
_cod_data_source_block 6O
_cod_depositor_comments
;
The following automatic conversions were performed:

'_symmetry_cell_setting' value 'Monoclinic' changed to 'monoclinic'
according to
/home/data/users/saulius/crontab/automatic-downloads/rss-feeds/ACS/lib/dictionaries/cif_core.dic
dictionary named 'cif_core.dic' version 2.4.2 from 2011-04-26.

Automatic conversion script
Id: cif_fix_values 4973 2017-02-22 13:04:09Z antanas 
;
_cod_original_sg_symbol_H-M P2(1)/c
_cod_database_code 4087202

loop_
_symmetry_equiv_pos_as_xyz
'x, y, z'
'-x, y+1/2, -z+1/2'
'-x, -y, -z'
'x, -y-1/2, z-1/2'

loop_
_atom_site_label
_atom_site_type_symbol
_atom_site_fract_x
_atom_site_fract_y
_atom_site_fract_z
_atom_site_U_iso_or_equiv
_atom_site_adp_type
_atom_site_occupancy
_atom_site_symmetry_multiplicity
_atom_site_calc_flag
_atom_site_refinement_flags
C40 C 0.00705(14) 0.28490(8) 0.09744(8) 0.0105(3) Uani 1 1 d .
C41 C -0.08809(14) 0.23161(8) 0.08659(8) 0.0117(3) Uani 1 1 d .
C45 C 0.10413(15) 0.28065(9) 0.06038(9) 0.0128(3) Uani 1 1 d .
C21 C 0.16059(15) 0.11916(9) 0.19284(9) 0.0140(3) Uani 1 1 d .
H21 H 0.0811 0.1154 0.2015 0.017 Uiso 1 1 calc R
C35 C 0.33881(15) 0.30810(9) 0.40596(9) 0.0151(3) Uani 1 1 d .
H35 H 0.3015 0.3524 0.3878 0.018 Uiso 1 1 calc R
C22 C 0.20454(18) 0.06461(9) 0.15329(10) 0.0188(3) Uani 1 1 d .
H22 H 0.1545 0.0241 0.1357 0.023 Uiso 1 1 calc R
C31 C 0.37105(15) 0.17870(9) 0.38931(9) 0.0150(3) Uani 1 1 d .
H31 H 0.3551 0.1368 0.3598 0.018 Uiso 1 1 calc R
C25 C 0.35494(15) 0.18543(10) 0.20503(9) 0.0162(3) Uani 1 1 d .
H25 H 0.4051 0.2260 0.2221 0.019 Uiso 1 1 calc R
C2 C -0.26262(16) 0.19918(9) 0.40089(9) 0.0161(3) Uani 1 1 d .
H2A H -0.2384 0.1943 0.4549 0.019 Uiso 1 1 calc R
H2B H -0.3189 0.1593 0.3800 0.019 Uiso 1 1 calc R
C23 C 0.32226(18) 0.07039(10) 0.14008(10) 0.0208(3) Uani 1 1 d .
H23 H 0.3514 0.0335 0.1140 0.025 Uiso 1 1 calc R
C33 C 0.47717(16) 0.23840(11) 0.50335(9) 0.0208(4) Uani 1 1 d .
H33 H 0.5306 0.2361 0.5511 0.025 Uiso 1 1 calc R
C24 C 0.39739(17) 0.13089(10) 0.16540(10) 0.0199(3) Uani 1 1 d .
H24 H 0.4762 0.1348 0.1557 0.024 Uiso 1 1 calc R
C1 C -0.32619(15) 0.27436(10) 0.37764(9) 0.0170(3) Uani 1 1 d .
H1A H -0.4127 0.2679 0.3495 0.020 Uiso 1 1 calc R
H1B H -0.3246 0.3043 0.4213 0.020 Uiso 1 1 calc R
C32 C 0.45366(16) 0.17577(10) 0.45983(10) 0.0182(3) Uani 1 1 d .
H32 H 0.4930 0.1319 0.4777 0.022 Uiso 1 1 calc R
Te1 Te 0.024132(9) 0.379144(5) 0.167649(5) 0.00927(2) Uani 1 1 d .
I2 I 0.139866(10) 0.523256(6) 0.303349(6) 0.01522(2) Uani 1 1 d .
I3 I 0.329054(10) 0.503247(6) 0.209392(6) 0.01442(2) Uani 1 1 d .
I5 I 0.389761(10) 0.511380(6) 0.444959(6) 0.01612(2) Uani 1 1 d .
I1 I -0.176630(10) 0.450414(6) 0.064467(6) 0.01636(2) Uani 1 1 d .
I4 I 0.500959(12) 0.479007(7) 0.121948(7) 0.02313(3) Uani 1 1 d .
P1 P 0.19210(4) 0.24775(2) 0.27697(2) 0.00906(7) Uani 1 1 d .
C11 C -0.17779(15) 0.39094(9) 0.24879(9) 0.0141(3) Uani 1 1 d .
H11 H -0.1885 0.4344 0.2215 0.017 Uiso 1 1 calc R
O1 O 0.18709(10) 0.32489(6) 0.24452(6) 0.0116(2) Uani 1 1 d .
C13 C -0.24947(15) 0.30922(9) 0.32965(9) 0.0133(3) Uani 1 1 d .
C19 C -0.05376(14) 0.28021(8) 0.28928(8) 0.0104(3) Uani 1 1 d .
C18 C 0.04674(14) 0.22784(8) 0.29960(8) 0.0101(3) Uani 1 1 d .
C16 C -0.05499(15) 0.14802(9) 0.37513(9) 0.0135(3) Uani 1 1 d .
H16 H -0.0561 0.1041 0.4005 0.016 Uiso 1 1 calc R
C17 C 0.04300(15) 0.16446(9) 0.34112(9) 0.0127(3) Uani 1 1 d .
H17 H 0.1088 0.1312 0.3467 0.015 Uiso 1 1 calc R
C14 C -0.14621(14) 0.26362(9) 0.32817(8) 0.0115(3) Uani 1 1 d .
C10 C -0.07842(14) 0.34610(8) 0.24562(8) 0.0107(3) Uani 1 1 d .
C20 C 0.23591(14) 0.17917(8) 0.21930(8) 0.0111(3) Uani 1 1 d .
C12 C -0.26416(16) 0.37413(9) 0.29144(9) 0.0158(3) Uani 1 1 d .
H12 H -0.3290 0.4062 0.2935 0.019 Uiso 1 1 calc R
C15 C -0.14859(15) 0.19885(9) 0.36960(8) 0.0125(3) Uani 1 1 d .
C30 C 0.31210(14) 0.24468(9) 0.36293(8) 0.0113(3) Uani 1 1 d .
C42 C -0.07831(15) 0.17178(9) 0.04118(9) 0.0144(3) Uani 1 1 d .
H42 H -0.1395 0.1355 0.0340 0.017 Uiso 1 1 calc R
C43 C 0.01891(16) 0.16434(9) 0.00643(9) 0.0155(3) Uani 1 1 d .
C46 C -0.20154(15) 0.23456(9) 0.11832(10) 0.0164(3) Uani 1 1 d .
H46A H -0.2686 0.2066 0.0871 0.025 Uiso 1 1 calc R
H46B H -0.2278 0.2846 0.1202 0.025 Uiso 1 1 calc R
H46C H -0.1806 0.2144 0.1679 0.025 Uiso 1 1 calc R
C44 C 0.10791(16) 0.21992(9) 0.01566(9) 0.0151(3) Uani 1 1 d .
H44 H 0.1719 0.2163 -0.0088 0.018 Uiso 1 1 calc R
C48 C 0.20225(17) 0.33965(10) 0.06593(10) 0.0196(3) Uani 1 1 d .
H48A H 0.2556 0.3277 0.0337 0.029 Uiso 1 1 calc R
H48B H 0.2518 0.3431 0.1166 0.029 Uiso 1 1 calc R
H48C H 0.1617 0.3858 0.0509 0.029 Uiso 1 1 calc R
C47 C 0.02816(19) 0.09839(10) -0.04077(10) 0.0226(4) Uani 1 1 d .
H47A H -0.0370 0.0642 -0.0384 0.034 Uiso 1 1 calc R
H47B H 0.1086 0.0755 -0.0224 0.034 Uiso 1 1 calc R
H47C H 0.0188 0.1134 -0.0917 0.034 Uiso 1 1 calc R
C34 C 0.42191(17) 0.30446(11) 0.47644(10) 0.0205(3) Uani 1 1 d .
H34 H 0.4404 0.3465 0.5056 0.025 Uiso 1 1 calc R

loop_
_atom_site_aniso_label
_atom_site_aniso_U_11
_atom_site_aniso_U_22
_atom_site_aniso_U_33
_atom_site_aniso_U_23
_atom_site_aniso_U_13
_atom_site_aniso_U_12
C40 0.0115(7) 0.0109(6) 0.0089(6) -0.0006(5) 0.0021(5) 0.0012(5)
C41 0.0118(7) 0.0119(7) 0.0097(6) 0.0007(5) -0.0002(5) 0.0009(5)
C45 0.0145(7) 0.0138(7) 0.0108(7) -0.0001(5) 0.0043(5) 0.0002(6)
C21 0.0146(7) 0.0138(7) 0.0135(7) -0.0015(6) 0.0035(6) -0.0009(6)
C35 0.0133(7) 0.0168(7) 0.0157(7) -0.0031(6) 0.0045(6) -0.0019(6)
C22 0.0280(9) 0.0120(7) 0.0166(8) -0.0036(6) 0.0057(7) -0.0004(6)
C31 0.0128(7) 0.0175(7) 0.0147(7) 0.0005(6) 0.0038(6) 0.0002(6)
C25 0.0132(7) 0.0202(8) 0.0160(7) -0.0030(6) 0.0051(6) -0.0007(6)
C2 0.0169(8) 0.0180(8) 0.0167(7) -0.0007(6) 0.0102(6) -0.0032(6)
C23 0.0294(9) 0.0192(8) 0.0155(8) -0.0019(6) 0.0088(7) 0.0094(7)
C33 0.0131(8) 0.0355(10) 0.0120(7) 0.0013(7) 0.0001(6) -0.0067(7)
C24 0.0162(8) 0.0285(9) 0.0172(8) -0.0004(7) 0.0085(6) 0.0064(7)
C1 0.0128(7) 0.0242(8) 0.0168(8) 0.0018(6) 0.0088(6) 0.0004(6)
C32 0.0127(7) 0.0248(9) 0.0167(8) 0.0072(6) 0.0031(6) 0.0013(6)
Te1 0.01031(4) 0.00862(4) 0.00981(4) -0.00041(3) 0.00427(3) -0.00035(3)
I2 0.01362(5) 0.01738(5) 0.01444(5) -0.00177(4) 0.00310(4) 0.00335(4)
I3 0.01410(5) 0.01271(4) 0.01626(5) -0.00092(4) 0.00344(4) -0.00183(4)
I5 0.01469(5) 0.01752(5) 0.01515(5) 0.00249(4) 0.00189(4) -0.00259(4)
I1 0.01807(5) 0.01603(5) 0.01485(5) 0.00308(4) 0.00387(4) 0.00536(4)
I4 0.02316(6) 0.02292(6) 0.02779(6) -0.00344(5) 0.01474(5) -0.00359(4)
P1 0.00802(16) 0.00967(16) 0.00974(16) -0.00101(13) 0.00269(13) -0.00031(13)
C11 0.0159(7) 0.0142(7) 0.0131(7) 0.0007(5) 0.0055(6) 0.0023(6)
O1 0.0102(5) 0.0109(5) 0.0135(5) 0.0002(4) 0.0025(4) -0.0010(4)
C13 0.0107(7) 0.0188(7) 0.0115(7) -0.0014(6) 0.0045(5) -0.0004(6)
C19 0.0097(6) 0.0116(6) 0.0100(6) -0.0022(5) 0.0026(5) -0.0011(5)
C18 0.0081(6) 0.0116(6) 0.0108(6) -0.0020(5) 0.0029(5) -0.0011(5)
C16 0.0151(7) 0.0127(7) 0.0133(7) 0.0011(5) 0.0045(6) -0.0023(6)
C17 0.0122(7) 0.0123(7) 0.0142(7) -0.0003(5) 0.0044(5) 0.0000(5)
C14 0.0099(6) 0.0150(7) 0.0098(6) -0.0012(5) 0.0032(5) -0.0012(5)
C10 0.0115(7) 0.0118(7) 0.0099(6) -0.0011(5) 0.0047(5) -0.0009(5)
C20 0.0118(7) 0.0121(7) 0.0098(6) -0.0007(5) 0.0034(5) 0.0018(5)
C12 0.0139(7) 0.0175(8) 0.0180(7) -0.0002(6) 0.0081(6) 0.0043(6)
C15 0.0123(7) 0.0160(7) 0.0100(6) -0.0024(5) 0.0042(5) -0.0041(5)
C30 0.0093(6) 0.0155(7) 0.0094(6) -0.0009(5) 0.0031(5) -0.0015(5)
C42 0.0168(7) 0.0113(7) 0.0126(7) -0.0007(5) -0.0013(6) -0.0007(6)
C43 0.0212(8) 0.0136(7) 0.0097(7) -0.0009(5) 0.0005(6) 0.0040(6)
C46 0.0123(7) 0.0178(8) 0.0191(8) -0.0029(6) 0.0040(6) -0.0035(6)
C44 0.0173(7) 0.0176(7) 0.0114(7) -0.0010(6) 0.0053(6) 0.0031(6)
C48 0.0200(8) 0.0218(8) 0.0214(8) -0.0042(7) 0.0135(7) -0.0043(7)
C47 0.0341(10) 0.0158(8) 0.0170(8) -0.0047(6) 0.0050(7) 0.0039(7)
C34 0.0187(8) 0.0263(9) 0.0163(8) -0.0053(7) 0.0043(6) -0.0089(7)

loop_
_atom_type_symbol
_atom_type_description
_atom_type_scat_dispersion_real
_atom_type_scat_dispersion_imag
_atom_type_scat_source
C C 0.0033 0.0016 'International Tables Vol C Tables 4.2.6.8 and 6.1.1.4'
H H 0.0000 0.0000 'International Tables Vol C Tables 4.2.6.8 and 6.1.1.4'
O O 0.0106 0.0060 'International Tables Vol C Tables 4.2.6.8 and 6.1.1.4'
P P 0.1023 0.0942 'International Tables Vol C Tables 4.2.6.8 and 6.1.1.4'
Te Te -0.5308 1.6751 'International Tables Vol C Tables 4.2.6.8 and 6.1.1.4'
I I -0.4742 1.8119 'International Tables Vol C Tables 4.2.6.8 and 6.1.1.4'

loop_
_geom_angle_atom_site_label_1
_geom_angle_atom_site_label_2
_geom_angle_atom_site_label_3
_geom_angle
C41 C40 C45 121.40(14)
C41 C40 Te1 126.37(11)
C45 C40 Te1 112.23(11)
C42 C41 C40 117.34(14)
C42 C41 C46 117.23(14)
C40 C41 C46 125.41(14)
C44 C45 C40 118.22(15)
C44 C45 C48 118.79(14)
C40 C45 C48 122.98(14)
C20 C21 C22 119.65(15)
C34 C35 C30 119.27(16)
C23 C22 C21 120.21(16)
C32 C31 C30 119.82(16)
C24 C25 C20 119.69(16)
C15 C2 C1 104.96(13)
C22 C23 C24 120.44(16)
C32 C33 C34 120.62(16)
C25 C24 C23 119.91(16)
C13 C1 C2 104.82(13)
C33 C32 C31 119.71(16)
C10 Te1 C40 101.67(6)
C10 Te1 O1 85.47(5)
C40 Te1 O1 87.87(5)
C10 Te1 I1 97.40(4)
C40 Te1 I1 91.51(4)
O1 Te1 I1 177.14(3)
I4 I3 I2 177.772(5)
O1 P1 C20 113.62(7)
O1 P1 C18 109.46(7)
C20 P1 C18 112.84(7)
O1 P1 C30 108.82(7)
C20 P1 C30 104.91(7)
C18 P1 C30 106.81(7)
C10 C11 C12 123.13(15)
P1 O1 Te1 127.32(6)
C12 C13 C14 119.42(14)
C12 C13 C1 131.08(15)
C14 C13 C1 109.49(14)
C14 C19 C10 113.92(13)
C14 C19 C18 114.63(14)
C10 C19 C18 131.45(14)
C17 C18 C19 119.77(14)
C17 C18 P1 116.66(11)
C19 C18 P1 122.48(11)
C15 C16 C17 117.84(15)
C18 C17 C16 123.59(15)
C15 C14 C13 110.97(14)
C15 C14 C19 124.54(14)
C13 C14 C19 124.48(14)
C11 C10 C19 120.89(14)
C11 C10 Te1 114.93(11)
C19 C10 Te1 124.08(11)
C21 C20 C25 120.08(14)
C21 C20 P1 122.47(12)
C25 C20 P1 117.33(12)
C13 C12 C11 117.87(15)
C16 C15 C14 119.41(14)
C16 C15 C2 131.00(15)
C14 C15 C2 109.58(14)
C35 C30 C31 120.31(14)
C35 C30 P1 118.83(12)
C31 C30 P1 120.67(12)
C43 C42 C41 122.65(15)
C42 C43 C44 118.28(15)
C42 C43 C47 121.28(16)
C44 C43 C47 120.44(16)
C45 C44 C43 121.98(15)
C33 C34 C35 120.21(17)

loop_
_geom_bond_atom_site_label_1
_geom_bond_atom_site_label_2
_geom_bond_distance
_geom_bond_site_symmetry_2
C40 C41 1.406(2) .
C40 C45 1.408(2) .
C40 Te1 2.1334(15) .
C41 C42 1.397(2) .
C41 C46 1.507(2) .
C45 C44 1.389(2) .
C45 C48 1.510(2) .
C21 C20 1.386(2) .
C21 C22 1.391(2) .
C35 C34 1.391(2) .
C35 C30 1.393(2) .
C22 C23 1.381(3) .
C31 C32 1.389(2) .
C31 C30 1.396(2) .
C25 C24 1.384(2) .
C25 C20 1.403(2) .
C2 C15 1.507(2) .
C2 C1 1.551(2) .
C23 C24 1.388(3) .
C33 C32 1.384(3) .
C33 C34 1.385(3) .
C1 C13 1.509(2) .
Te1 C10 2.1274(15) .
Te1 O1 2.2201(11) .
Te1 I1 2.84302(15) .
I2 I3 3.04784(15) .
I3 I4 2.81313(16) .
I5 I5 2.7762(2) 3_666
P1 O1 1.5254(12) .
P1 C20 1.7863(15) .
P1 C18 1.7883(15) .
P1 C30 1.7922(16) .
C11 C10 1.378(2) .
C11 C12 1.412(2) .
C13 C12 1.367(2) .
C13 C14 1.414(2) .
C19 C14 1.417(2) .
C19 C10 1.435(2) .
C19 C18 1.437(2) .
C18 C17 1.394(2) .
C16 C15 1.370(2) .
C16 C17 1.409(2) .
C14 C15 1.412(2) .
C42 C43 1.385(2) .
C43 C44 1.390(2) .
C43 C47 1.504(2) .
